data_4071693
loop_
_publ_author_name
'Wang, Hong'
'Shen, Hao'
'Chan, Hoi-Shan'
'Xie, Zuowei'

_publ_section_title
;
 Synthesis and Structural Characterization of Group 4 Metal Complexes
 Bearing Pentavalent Phosphorus-Bridged Ligands
 [(C13H8)(iPr2N)P(&#x2212;O)(C2B10H10)]2&#x2212;and
 [(C13H9)(iPr2N)P(&#xE5FB;O)(C2B9H10)]2&#x2212;
;
_journal_issue 15
_journal_name_full Organometallics
_journal_page_first 3964
_journal_paper_doi 10.1021/om800319w
_journal_volume 27
_journal_year 2008
_chemical_formula_sum 'C21 H34 B10 N P'
_chemical_formula_weight 439.56
_chemical_name_systematic
; 
 ? 
;
_space_group_IT_number 14
_symmetry_cell_setting monoclinic
_symmetry_space_group_name_Hall '-P 2yn'
_symmetry_space_group_name_H-M 'P 1 21/n 1'
_atom_sites_solution_hydrogens geom
_atom_sites_solution_primary direct
_atom_sites_solution_secondary difmap
_audit_creation_method SHELXL-97
_cell_angle_alpha 90.00
_cell_angle_beta 104.995(1)
_cell_angle_gamma 90.00
_cell_formula_units_Z 4
_cell_length_a 11.2939(5)
_cell_length_b 11.0589(5)
_cell_length_c 20.992(1)
_cell_measurement_temperature 293(2)
_cell_volume 2532.6(2)
_computing_cell_refinement 'Bruker SMART'
_computing_data_collection 'Bruker SMART'
_computing_data_reduction 'Bruker SHELXTL'
_computing_molecular_graphics 'Bruker SHELXTL'
_computing_publication_material 'Bruker SHELXTL'
_computing_structure_refinement 'SHELXL-97 (Sheldrick, 1997)'
_computing_structure_solution 'SHELXS-97 (Sheldrick, 1990)'
_diffrn_ambient_temperature 293(2)
_diffrn_measured_fraction_theta_full 0.993
_diffrn_measured_fraction_theta_max 0.993
_diffrn_measurement_device_type 'CCD area detector'
_diffrn_measurement_method 'phi and omega scnas'
_diffrn_radiation_monochromator graphite
_diffrn_radiation_source 'fine-focus sealed tube'
_diffrn_radiation_type MoK\a
_diffrn_radiation_wavelength 0.71073
_diffrn_reflns_av_R_equivalents 0.0508
_diffrn_reflns_av_sigmaI/netI 0.0659
_diffrn_reflns_limit_h_max 14
_diffrn_reflns_limit_h_min -14
_diffrn_reflns_limit_k_max 14
_diffrn_reflns_limit_k_min -14
_diffrn_reflns_limit_l_max 27
_diffrn_reflns_limit_l_min -14
_diffrn_reflns_number 16842
_diffrn_reflns_theta_full 28.03
_diffrn_reflns_theta_max 28.03
_diffrn_reflns_theta_min 1.88
_exptl_absorpt_coefficient_mu 0.120
_exptl_absorpt_correction_T_max 1.0000
_exptl_absorpt_correction_T_min 0.9214
_exptl_absorpt_correction_type sadabs
_exptl_crystal_colour colourless
_exptl_crystal_density_diffrn 1.153
_exptl_crystal_density_method 'not measured'
_exptl_crystal_description needle
_exptl_crystal_F_000 928
_exptl_crystal_size_max 0.60
_exptl_crystal_size_mid 0.20
_exptl_crystal_size_min 0.10
_refine_diff_density_max 0.277
_refine_diff_density_min -0.330
_refine_diff_density_rms 0.044
_refine_ls_extinction_method none
_refine_ls_goodness_of_fit_ref 1.010
_refine_ls_hydrogen_treatment riding
_refine_ls_matrix_type full
_refine_ls_number_parameters 298
_refine_ls_number_reflns 6083
_refine_ls_number_restraints 0
_refine_ls_restrained_S_all 1.010
_refine_ls_R_factor_all 0.1037
_refine_ls_R_factor_gt 0.0491
_refine_ls_shift/su_max 0.000
_refine_ls_shift/su_mean 0.000
_refine_ls_structure_factor_coef Fsqd
_refine_ls_weighting_details 'calc w=1/[\s^2^(Fo^2^)+(0.0653P)^2^+0.2538P] where P=(Fo^2^+2Fc^2^)/3'
_refine_ls_weighting_scheme calc
_refine_ls_wR_factor_gt 0.1176
_refine_ls_wR_factor_ref 0.1427
_reflns_number_gt 3585
_reflns_number_total 6083
_reflns_threshold_expression >2sigma(I)
_cod_data_source_file om800319w-file001.cif
_cod_data_source_block 3
_cod_depositor_comments
;
The following automatic conversions were performed:

'_symmetry_cell_setting' value 'Monoclinic' changed to 'monoclinic'
according to /home/saulius/struct/CIF-dictionaries/cif_core.dic
dictionary named 'cif_core.dic' version 2.4.1 from 2010-06-29.

Automatic conversion script
Id: cif_fix_values 1715 2011-07-08 13:25:40Z adriana 
;
_cod_original_sg_symbol_H-M P2(1)/n
_cod_database_code 4071693

loop_
_symmetry_equiv_pos_as_xyz
'x, y, z'
'-x+1/2, y+1/2, -z+1/2'
'-x, -y, -z'
'x-1/2, -y-1/2, z-1/2'

loop_
_atom_site_label
_atom_site_type_symbol
_atom_site_fract_x
_atom_site_fract_y
_atom_site_fract_z
_atom_site_U_iso_or_equiv
_atom_site_adp_type
_atom_site_occupancy
_atom_site_symmetry_multiplicity
_atom_site_calc_flag
_atom_site_refinement_flags
P1 P 0.86042(5) 0.34702(5) 0.20910(3) 0.03084(15) Uani 1 1 d .
N1 N 0.88554(15) 0.30362(15) 0.13795(8) 0.0333(4) Uani 1 1 d .
C1 C 1.01254(18) 0.38963(18) 0.26884(10) 0.0330(5) Uani 1 1 d .
C2 C 1.0551(2) 0.2813(2) 0.32559(10) 0.0406(5) Uani 1 1 d .
H2 H 1.0012 0.1975 0.3218 0.049 Uiso 1 1 calc R
C3 C 0.94413(18) 0.37310(19) 0.09414(10) 0.0349(5) Uani 1 1 d .
H3A H 0.9719 0.4500 0.1162 0.042 Uiso 1 1 calc R
C4 C 1.0568(2) 0.3092(2) 0.08272(12) 0.0518(6) Uani 1 1 d .
H4A H 1.1131 0.2913 0.1244 0.078 Uiso 1 1 calc R
H4B H 1.0961 0.3608 0.0576 0.078 Uiso 1 1 calc R
H4C H 1.0322 0.2354 0.0589 0.078 Uiso 1 1 calc R
C5 C 0.8539(2) 0.4030(2) 0.02826(11) 0.0492(6) Uani 1 1 d .
H5A H 0.7840 0.4439 0.0361 0.074 Uiso 1 1 calc R
H5B H 0.8278 0.3296 0.0043 0.074 Uiso 1 1 calc R
H5C H 0.8931 0.4543 0.0030 0.074 Uiso 1 1 calc R
C6 C 0.8361(2) 0.18250(19) 0.11314(11) 0.0437(6) Uani 1 1 d .
H6A H 0.8542 0.1712 0.0703 0.052 Uiso 1 1 calc R
C7 C 0.8994(3) 0.0804(2) 0.15719(15) 0.0714(9) Uani 1 1 d .
H7A H 0.9864 0.0870 0.1637 0.107 Uiso 1 1 calc R
H7B H 0.8718 0.0042 0.1367 0.107 Uiso 1 1 calc R
H7C H 0.8800 0.0852 0.1990 0.107 Uiso 1 1 calc R
C8 C 0.6979(2) 0.1755(2) 0.10083(13) 0.0621(8) Uani 1 1 d .
H8A H 0.6607 0.2408 0.0726 0.093 Uiso 1 1 calc R
H8B H 0.6763 0.1813 0.1421 0.093 Uiso 1 1 calc R
H8C H 0.6692 0.0998 0.0801 0.093 Uiso 1 1 calc R
C9 C 0.78008(18) 0.49804(18) 0.19762(10) 0.0351(5) Uani 1 1 d .
H9A H 0.7933 0.5360 0.2411 0.042 Uiso 1 1 calc R
C10 C 0.79806(19) 0.59445(18) 0.14916(10) 0.0353(5) Uani 1 1 d .
C11 C 0.9002(2) 0.66251(19) 0.14730(11) 0.0424(6) Uani 1 1 d .
H11A H 0.9739 0.6513 0.1791 0.051 Uiso 1 1 calc R
C12 C 0.8916(2) 0.7474(2) 0.09767(12) 0.0492(6) Uani 1 1 d .
H12A H 0.9600 0.7931 0.0962 0.059 Uiso 1 1 calc R
C13 C 0.7823(2) 0.7650(2) 0.05020(12) 0.0504(6) Uani 1 1 d .
H13A H 0.7782 0.8218 0.0171 0.061 Uiso 1 1 calc R
C14 C 0.6798(2) 0.6992(2) 0.05162(12) 0.0470(6) Uani 1 1 d .
H14A H 0.6063 0.7119 0.0199 0.056 Uiso 1 1 calc R
C15 C 0.68727(19) 0.61352(19) 0.10103(11) 0.0371(5) Uani 1 1 d .
C16 C 0.59341(19) 0.53405(19) 0.11477(11) 0.0379(5) Uani 1 1 d .
C17 C 0.4707(2) 0.5182(2) 0.08199(12) 0.0494(6) Uani 1 1 d .
H17A H 0.4365 0.5596 0.0430 0.059 Uiso 1 1 calc R
C18 C 0.4005(2) 0.4402(2) 0.10812(14) 0.0573(7) Uani 1 1 d .
H18A H 0.3183 0.4293 0.0865 0.069 Uiso 1 1 calc R
C19 C 0.4501(2) 0.3783(2) 0.16576(14) 0.0544(7) Uani 1 1 d .
H19A H 0.4009 0.3269 0.1829 0.065 Uiso 1 1 calc R
C20 C 0.5727(2) 0.3917(2) 0.19846(12) 0.0460(6) Uani 1 1 d .
H20A H 0.6063 0.3492 0.2371 0.055 Uiso 1 1 calc R
C21 C 0.64446(18) 0.46948(19) 0.17260(11) 0.0364(5) Uani 1 1 d .
B3 B 1.1389(2) 0.3017(3) 0.26992(13) 0.0439(6) Uani 1 1 d .
H3 H 1.1430 0.2374 0.2306 0.053 Uiso 1 1 calc R
B4 B 1.1409(2) 0.4602(3) 0.25855(14) 0.0449(7) Uani 1 1 d .
H4 H 1.1480 0.5002 0.2117 0.054 Uiso 1 1 calc R
B5 B 1.0495(2) 0.5263(2) 0.30638(13) 0.0429(6) Uani 1 1 d .
H5 H 0.9969 0.6095 0.2905 0.051 Uiso 1 1 calc R
B6 B 0.9911(2) 0.4088(2) 0.34697(12) 0.0421(6) Uani 1 1 d .
H6 H 0.9003 0.4134 0.3570 0.051 Uiso 1 1 calc R
B7 B 1.2087(3) 0.2703(3) 0.35457(14) 0.0518(8) Uani 1 1 d .
H7 H 1.2593 0.1858 0.3702 0.062 Uiso 1 1 calc R
B8 B 1.1180(3) 0.3368(3) 0.40210(13) 0.0509(7) Uani 1 1 d .
H8 H 1.1100 0.2955 0.4485 0.061 Uiso 1 1 calc R
B9 B 1.1182(3) 0.4956(3) 0.39075(14) 0.0522(8) Uani 1 1 d .
H9 H 1.1108 0.5589 0.4300 0.063 Uiso 1 1 calc R
B10 B 1.2112(3) 0.5271(3) 0.33619(14) 0.0541(8) Uani 1 1 d .
H10 H 1.2650 0.6110 0.3401 0.065 Uiso 1 1 calc R
B11 B 1.2666(3) 0.3874(3) 0.31307(14) 0.0541(8) Uani 1 1 d .
H11 H 1.3562 0.3800 0.3018 0.065 Uiso 1 1 calc R
B12 B 1.2533(3) 0.4099(3) 0.39533(14) 0.0568(8) Uani 1 1 d .
H12 H 1.3343 0.4176 0.4375 0.068 Uiso 1 1 calc R

loop_
_atom_site_aniso_label
_atom_site_aniso_U_11
_atom_site_aniso_U_22
_atom_site_aniso_U_33
_atom_site_aniso_U_23
_atom_site_aniso_U_13
_atom_site_aniso_U_12
P1 0.0296(3) 0.0324(3) 0.0295(3) 0.0003(2) 0.0058(2) -0.0028(2)
N1 0.0378(10) 0.0313(9) 0.0320(9) -0.0020(8) 0.0114(8) -0.0049(7)
C1 0.0329(11) 0.0340(11) 0.0308(11) 0.0032(9) 0.0058(9) -0.0007(8)
C2 0.0456(13) 0.0411(13) 0.0316(12) 0.0064(10) 0.0035(10) -0.0012(10)
C3 0.0342(11) 0.0357(11) 0.0343(11) 0.0034(9) 0.0082(9) -0.0018(9)
C4 0.0444(14) 0.0612(16) 0.0549(15) 0.0107(13) 0.0222(12) 0.0092(12)
C5 0.0534(15) 0.0552(15) 0.0363(13) 0.0079(12) 0.0068(11) 0.0049(12)
C6 0.0583(15) 0.0344(12) 0.0416(13) -0.0092(10) 0.0189(11) -0.0109(10)
C7 0.091(2) 0.0329(14) 0.089(2) -0.0013(14) 0.0190(18) 0.0008(14)
C8 0.0619(17) 0.0641(17) 0.0592(17) -0.0189(14) 0.0135(13) -0.0280(14)
C9 0.0311(11) 0.0375(11) 0.0344(11) -0.0036(10) 0.0045(9) -0.0004(9)
C10 0.0346(11) 0.0310(11) 0.0388(12) -0.0028(9) 0.0067(9) 0.0015(9)
C11 0.0384(12) 0.0360(12) 0.0488(14) 0.0002(11) 0.0042(10) 0.0002(10)
C12 0.0495(14) 0.0360(12) 0.0619(16) 0.0040(12) 0.0144(12) -0.0041(11)
C13 0.0572(16) 0.0398(13) 0.0540(16) 0.0105(12) 0.0137(13) 0.0059(11)
C14 0.0447(14) 0.0454(13) 0.0462(14) 0.0053(11) 0.0034(11) 0.0109(11)
C15 0.0356(11) 0.0347(11) 0.0384(12) -0.0050(10) 0.0050(10) 0.0059(9)
C16 0.0320(11) 0.0393(12) 0.0405(12) -0.0069(10) 0.0060(9) 0.0051(9)
C17 0.0368(13) 0.0549(15) 0.0510(15) -0.0034(12) 0.0013(11) 0.0044(11)
C18 0.0307(13) 0.0662(17) 0.0715(19) -0.0100(15) 0.0071(13) -0.0028(12)
C19 0.0373(13) 0.0601(16) 0.0695(18) -0.0064(14) 0.0207(13) -0.0060(11)
C20 0.0397(13) 0.0508(14) 0.0488(14) -0.0019(12) 0.0137(11) -0.0015(11)
C21 0.0309(11) 0.0378(12) 0.0413(12) -0.0083(10) 0.0106(10) 0.0028(9)
B3 0.0344(14) 0.0553(16) 0.0405(15) 0.0050(13) 0.0070(12) 0.0089(12)
B4 0.0353(14) 0.0546(17) 0.0423(15) 0.0088(13) 0.0055(12) -0.0073(12)
B5 0.0429(15) 0.0378(14) 0.0425(15) -0.0041(12) 0.0012(12) -0.0060(11)
B6 0.0436(15) 0.0494(16) 0.0325(13) -0.0019(12) 0.0082(11) -0.0015(12)
B7 0.0431(16) 0.0621(18) 0.0430(16) 0.0100(14) -0.0021(13) 0.0091(14)
B8 0.0506(17) 0.0678(19) 0.0278(13) 0.0060(14) -0.0012(12) -0.0024(15)
B9 0.0518(17) 0.0573(18) 0.0410(16) -0.0122(14) 0.0006(13) -0.0071(14)
B10 0.0450(16) 0.0602(18) 0.0488(17) 0.0011(14) -0.0029(13) -0.0181(14)
B11 0.0313(14) 0.079(2) 0.0471(17) 0.0081(16) 0.0017(12) -0.0003(14)
B12 0.0429(16) 0.074(2) 0.0430(16) 0.0059(15) -0.0079(13) -0.0042(15)

loop_
_atom_type_symbol
_atom_type_description
_atom_type_scat_dispersion_real
_atom_type_scat_dispersion_imag
_atom_type_scat_source
C C 0.0033 0.0016 'International Tables Vol C Tables 4.2.6.8 and 6.1.1.4'
H H 0.0000 0.0000 'International Tables Vol C Tables 4.2.6.8 and 6.1.1.4'
B B 0.0013 0.0007 'International Tables Vol C Tables 4.2.6.8 and 6.1.1.4'
N N 0.0061 0.0033 'International Tables Vol C Tables 4.2.6.8 and 6.1.1.4'
P P 0.1023 0.0942 'International Tables Vol C Tables 4.2.6.8 and 6.1.1.4'

loop_
_geom_angle_atom_site_label_1
_geom_angle_atom_site_label_2
_geom_angle_atom_site_label_3
_geom_angle
N1 P1 C9 109.22(9)
N1 P1 C1 109.18(9)
C9 P1 C1 100.78(9)
C3 N1 C6 115.88(16)
C3 N1 P1 128.07(14)
C6 N1 P1 115.94(14)
C2 C1 B5 108.36(16)
C2 C1 B4 108.73(16)
B5 C1 B4 62.56(15)
C2 C1 B3 60.09(14)
B5 C1 B3 113.02(17)
B4 C1 B3 62.11(15)
C2 C1 B6 59.80(14)
B5 C1 B6 62.06(15)
B4 C1 B6 113.26(17)
B3 C1 B6 112.03(17)
C2 C1 P1 109.63(13)
B5 C1 P1 126.49(14)
B4 C1 P1 132.82(15)
B3 C1 P1 118.16(15)
B6 C1 P1 109.29(14)
C1 C2 B7 112.83(18)
C1 C2 B8 112.90(17)
B7 C2 B8 62.90(16)
C1 C2 B6 61.91(13)
B7 C2 B6 115.66(18)
B8 C2 B6 63.33(15)
C1 C2 B3 61.47(14)
B7 C2 B3 63.49(15)
B8 C2 B3 115.60(19)
B6 C2 B3 115.01(18)
N1 C3 C5 111.99(17)
N1 C3 C4 112.46(17)
C5 C3 C4 110.23(19)
N1 C6 C8 112.42(19)
N1 C6 C7 112.39(19)
C8 C6 C7 111.6(2)
C21 C9 C10 102.21(16)
C21 C9 P1 105.60(14)
C10 C9 P1 124.22(15)
C11 C10 C15 119.4(2)
C11 C10 C9 130.88(19)
C15 C10 C9 109.71(18)
C10 C11 C12 119.4(2)
C13 C12 C11 120.8(2)
C14 C13 C12 120.6(2)
C13 C14 C15 119.2(2)
C14 C15 C10 120.6(2)
C14 C15 C16 130.5(2)
C10 C15 C16 108.90(19)
C17 C16 C21 120.0(2)
C17 C16 C15 131.2(2)
C21 C16 C15 108.74(18)
C18 C17 C16 119.0(2)
C19 C18 C17 121.0(2)
C18 C19 C20 120.6(2)
C19 C20 C21 118.9(2)
C20 C21 C16 120.4(2)
C20 C21 C9 129.3(2)
C16 C21 C9 110.28(19)
C2 B3 C1 58.44(13)
C2 B3 B11 104.2(2)
C1 B3 B11 105.5(2)
C2 B3 B4 104.7(2)
C1 B3 B4 58.59(14)
B11 B3 B4 60.04(16)
C2 B3 B7 57.96(15)
C1 B3 B7 105.94(19)
B11 B3 B7 60.12(16)
B4 B3 B7 108.1(2)
C1 B4 B3 59.30(14)
C1 B4 B11 105.98(19)
B3 B4 B11 59.91(15)
C1 B4 B5 58.62(14)
B3 B4 B5 107.56(19)
B11 B4 B5 108.0(2)
C1 B4 B10 105.4(2)
B3 B4 B10 107.85(19)
B11 B4 B10 60.23(17)
B5 B4 B10 59.80(16)
C1 B5 B10 105.96(19)
C1 B5 B6 59.70(14)
B10 B5 B6 108.20(19)
C1 B5 B9 106.49(18)
B10 B5 B9 60.22(16)
B6 B5 B9 60.03(15)
C1 B5 B4 58.82(14)
B10 B5 B4 60.27(16)
B6 B5 B4 108.31(19)
B9 B5 B4 108.59(19)
C2 B6 C1 58.29(13)
C2 B6 B5 104.18(19)
C1 B6 B5 58.24(14)
C2 B6 B9 104.13(19)
C1 B6 B9 105.3(2)
B5 B6 B9 60.00(16)
C2 B6 B8 58.27(14)
C1 B6 B8 105.93(19)
B5 B6 B8 107.64(19)
B9 B6 B8 59.84(16)
C2 B7 B8 58.73(15)
C2 B7 B12 104.4(2)
B8 B7 B12 59.88(18)
C2 B7 B11 104.19(18)
B8 B7 B11 108.3(2)
B12 B7 B11 60.49(17)
C2 B7 B3 58.55(14)
B8 B7 B3 108.11(19)
B12 B7 B3 108.0(2)
B11 B7 B3 59.54(15)
C2 B8 B7 58.37(15)
C2 B8 B12 104.4(2)
B7 B8 B12 60.32(18)
C2 B8 B9 104.26(18)
B7 B8 B9 108.4(2)
B12 B8 B9 60.29(18)
C2 B8 B6 58.40(14)
B7 B8 B6 107.84(19)
B12 B8 B6 108.1(2)
B9 B8 B6 59.89(15)
B5 B9 B8 107.95(19)
B5 B9 B6 59.97(15)
B8 B9 B6 60.27(15)
B5 B9 B12 107.7(2)
B8 B9 B12 59.68(17)
B6 B9 B12 107.9(2)
B5 B9 B10 59.83(16)
B8 B9 B10 107.6(2)
B6 B9 B10 107.84(19)
B12 B9 B10 59.82(18)
B5 B10 B12 108.0(2)
B5 B10 B9 59.95(16)
B12 B10 B9 60.08(17)
B5 B10 B4 59.93(15)
B12 B10 B4 108.2(2)
B9 B10 B4 108.11(19)
B5 B10 B11 107.58(19)
B12 B10 B11 60.48(17)
B9 B10 B11 108.3(2)
B4 B10 B11 59.63(16)
B3 B11 B4 60.05(15)
B3 B11 B7 60.34(16)
B4 B11 B7 108.24(19)
B3 B11 B10 107.89(19)
B4 B11 B10 60.14(16)
B7 B11 B10 107.4(2)
B3 B11 B12 107.9(2)
B4 B11 B12 107.9(2)
B7 B11 B12 59.65(17)
B10 B11 B12 59.54(18)
B8 B12 B10 108.10(19)
B8 B12 B7 59.79(17)
B10 B12 B7 107.9(2)
B8 B12 B9 60.03(17)
B10 B12 B9 60.10(17)
B7 B12 B9 107.80(19)
B8 B12 B11 107.7(2)
B10 B12 B11 59.99(17)
B7 B12 B11 59.86(17)
B9 B12 B11 107.91(19)

loop_
_geom_bond_atom_site_label_1
_geom_bond_atom_site_label_2
_geom_bond_distance
P1 N1 1.6614(18)
P1 C9 1.886(2)
P1 C1 1.906(2)
N1 C3 1.479(3)
N1 C6 1.492(3)
C1 C2 1.670(3)
C1 B5 1.705(3)
C1 B4 1.709(3)
C1 B3 1.722(3)
C1 B6 1.732(3)
C2 B7 1.688(3)
C2 B8 1.694(3)
C2 B6 1.697(4)
C2 B3 1.699(4)
C3 C5 1.527(3)
C3 C4 1.528(3)
C6 C8 1.517(3)
C6 C7 1.517(3)
C9 C21 1.518(3)
C9 C10 1.523(3)
C10 C11 1.387(3)
C10 C15 1.406(3)
C11 C12 1.387(3)
C12 C13 1.385(3)
C13 C14 1.374(3)
C14 C15 1.391(3)
C15 C16 1.462(3)
C16 C17 1.389(3)
C16 C21 1.398(3)
C17 C18 1.378(3)
C18 C19 1.377(4)
C19 C20 1.385(3)
C20 C21 1.385(3)
B3 B11 1.767(4)
B3 B4 1.770(4)
B3 B7 1.782(4)
B4 B11 1.770(4)
B4 B5 1.773(4)
B4 B10 1.779(4)
B5 B10 1.771(4)
B5 B6 1.772(4)
B5 B9 1.773(4)
B6 B9 1.773(4)
B6 B8 1.780(4)
B7 B8 1.765(4)
B7 B12 1.774(4)
B7 B11 1.778(4)
B8 B12 1.766(4)
B8 B9 1.773(4)
B9 B12 1.777(4)
B9 B10 1.778(5)
B10 B12 1.772(4)
B10 B11 1.781(5)
B11 B12 1.789(4)
